data_4316025
loop_
_publ_author_name
'Jeroen Wassenaar'
'Maxime A. Siegler'
'Anthony L. Spek'
'Bas de Bruin'
'Joost N. H. Reek'
'Jarl Ivar van der Vlugt'

_publ_section_title
;
 Versatile New C3-Symmetric Tripodal Tetraphosphine Ligands; Structural
 Flexibility to Stabilize CuI and RhI Species and Tune Their Reactivity
;
_journal_name_full 'Inorganic Chemistry'
_journal_page_first 6495
_journal_page_last 6508
_journal_paper_doi 10.1021/ic100221w
_journal_volume 49
_journal_year 2010
_chemical_formula_moiety 'C63 H51 Cl N3 P4 Rh, C4 H8 O'
_chemical_formula_sum 'C67 H59 Cl N3 O P4 Rh'
_chemical_formula_weight 1184.41
_chemical_name_systematic
; 
 ? 
;
_space_group_IT_number 14
_symmetry_cell_setting monoclinic
_symmetry_space_group_name_Hall '-P 2ybc'
_symmetry_space_group_name_H-M 'P 1 21/c 1'
_atom_sites_solution_hydrogens difmap
_atom_sites_solution_primary heavy
_atom_sites_solution_secondary difmap
_audit_creation_method SHELXL-97
_cell_angle_alpha 90.00
_cell_angle_beta 97.1776(3)
_cell_angle_gamma 90.00
_cell_formula_units_Z 4
_cell_length_a 12.19780(10)
_cell_length_b 18.47700(10)
_cell_length_c 25.01230(10)
_cell_measurement_reflns_used 82974
_cell_measurement_temperature 110(2)
_cell_measurement_theta_max 27.48
_cell_measurement_theta_min 1.02
_cell_volume 5593.07(6)
_computing_cell_refinement 'DENZO-SMN (Otwinowski & Minor, 2006)'
_computing_data_collection 'COLLECT (Nonius, 1999)'
_computing_data_reduction 'DENZO-SMN (Otwinowski & Minor, 2006)'
_computing_molecular_graphics 'PLATON (Spek, 2003)'
_computing_publication_material 'PLATON (Spek, 2003)'
_computing_structure_refinement 'SHELXL-97 (Sheldrick, 2008)'
_computing_structure_solution 'DIRDIF08 (Beurskens et al., 2008)'
_diffrn_ambient_temperature 110(2)
_diffrn_measured_fraction_theta_full 0.999
_diffrn_measured_fraction_theta_max 0.999
_diffrn_measurement_device_type 'Nonius KappaCCD diffractometer'
_diffrn_measurement_method '\f and \w scans'
_diffrn_radiation_monochromator graphite
_diffrn_radiation_source 'rotating anode'
_diffrn_radiation_type MoK\a
_diffrn_radiation_wavelength 0.71073
_diffrn_reflns_av_R_equivalents 0.0368
_diffrn_reflns_av_sigmaI/netI 0.0254
_diffrn_reflns_limit_h_max 15
_diffrn_reflns_limit_h_min -15
_diffrn_reflns_limit_k_max 23
_diffrn_reflns_limit_k_min -23
_diffrn_reflns_limit_l_max 32
_diffrn_reflns_limit_l_min -32
_diffrn_reflns_number 82453
_diffrn_reflns_theta_full 27.49
_diffrn_reflns_theta_max 27.49
_diffrn_reflns_theta_min 1.37
_exptl_absorpt_coefficient_mu 0.515
_exptl_absorpt_correction_T_max 0.86
_exptl_absorpt_correction_T_min 0.78
_exptl_absorpt_correction_type multi-scan
_exptl_absorpt_process_details '(SADABS; Sheldrick, 2008)'
_exptl_crystal_colour red
_exptl_crystal_density_diffrn 1.407
_exptl_crystal_density_method 'not measured'
_exptl_crystal_description 'irregular block'
_exptl_crystal_F_000 2448
_exptl_crystal_size_max 0.41
_exptl_crystal_size_mid 0.36
_exptl_crystal_size_min 0.30
_refine_diff_density_max 0.806
_refine_diff_density_min -0.481
_refine_diff_density_rms 0.062
_refine_ls_extinction_method none
_refine_ls_goodness_of_fit_ref 1.035
_refine_ls_hydrogen_treatment constr
_refine_ls_matrix_type full
_refine_ls_number_parameters 752
_refine_ls_number_reflns 12817
_refine_ls_number_restraints 200
_refine_ls_restrained_S_all 1.033
_refine_ls_R_factor_all 0.0380
_refine_ls_R_factor_gt 0.0301
_refine_ls_shift/su_max 0.001
_refine_ls_shift/su_mean 0.000
_refine_ls_structure_factor_coef Fsqd
_refine_ls_weighting_details 'calc w=1/[\s^2^(Fo^2^)+(0.0315P)^2^+5.0742P] where P=(Fo^2^+2Fc^2^)/3'
_refine_ls_weighting_scheme calc
_refine_ls_wR_factor_gt 0.0711
_refine_ls_wR_factor_ref 0.0752
_reflns_number_gt 11096
_reflns_number_total 12817
_reflns_threshold_expression I>2\s(I)
_cod_data_source_file ic100221w_si_002_6.cif
_cod_data_source_block 7
_cod_original_cell_volume 5593.06(6)
_cod_original_sg_symbol_H-M 'P 21/c'
_cod_database_code 4316025

loop_
_symmetry_equiv_pos_as_xyz
'x, y, z'
'-x, y+1/2, -z+1/2'
'-x, -y, -z'
'x, -y-1/2, z-1/2'

loop_
_atom_site_label
_atom_site_type_symbol
_atom_site_fract_x
_atom_site_fract_y
_atom_site_fract_z
_atom_site_U_iso_or_equiv
_atom_site_adp_type
_atom_site_occupancy
_atom_site_symmetry_multiplicity
_atom_site_calc_flag
_atom_site_refinement_flags
_atom_site_disorder_assembly
_atom_site_disorder_group
Rh1 Rh 0.151984(10) 0.199007(7) 0.121907(5) 0.01441(4) Uani 1 1 d . A .
Cl1 Cl -0.04051(3) 0.16888(3) 0.094851(18) 0.02334(10) Uani 1 1 d . . .
P1 P 0.11905(4) 0.29846(2) 0.173982(18) 0.01624(9) Uani 1 1 d . A .
P2 P 0.21761(4) 0.22841(2) 0.039732(17) 0.01607(9) Uani 1 1 d . A .
P3 P 0.19352(4) 0.08442(2) 0.154250(18) 0.01644(9) Uani 1 1 d D . .
P4 P 0.31632(3) 0.22205(2) 0.154729(17) 0.01473(9) Uani 1 1 d . . .
C1 C 0.22780(14) 0.29224(9) 0.23062(7) 0.0167(3) Uani 1 1 d . . .
C2 C 0.24090(14) 0.31381(10) 0.28313(7) 0.0179(3) Uani 1 1 d . A .
C3 C 0.34702(15) 0.28713(10) 0.30687(7) 0.0190(4) Uani 1 1 d . . .
C4 C 0.40315(16) 0.29216(11) 0.35933(7) 0.0235(4) Uani 1 1 d . A .
H4 H 0.3714 0.3175 0.3866 0.028 Uiso 1 1 calc R . .
C5 C 0.50498(17) 0.25966(12) 0.37043(8) 0.0297(4) Uani 1 1 d . . .
H5 H 0.5437 0.2627 0.4057 0.036 Uiso 1 1 calc R A .
C6 C 0.55206(17) 0.22229(13) 0.33053(8) 0.0309(5) Uani 1 1 d . A .
H6 H 0.6221 0.1999 0.3395 0.037 Uiso 1 1 calc R . .
C7 C 0.49960(15) 0.21691(11) 0.27819(8) 0.0249(4) Uani 1 1 d . . .
H7 H 0.5325 0.1917 0.2512 0.030 Uiso 1 1 calc R A .
C8 C 0.39666(14) 0.24997(10) 0.26686(7) 0.0188(3) Uani 1 1 d . A .
C9 C 0.16284(15) 0.35824(10) 0.31166(7) 0.0221(4) Uani 1 1 d . . .
H9A H 0.1330 0.3979 0.2882 0.033 Uiso 1 1 calc R A .
H9B H 0.2025 0.3782 0.3449 0.033 Uiso 1 1 calc R . .
H9C H 0.1021 0.3276 0.3205 0.033 Uiso 1 1 calc R . .
C10 C -0.00751(14) 0.30276(10) 0.20566(7) 0.0197(4) Uani 1 1 d . . .
C11 C -0.03683(16) 0.24161(12) 0.23307(8) 0.0260(4) Uani 1 1 d . A .
H11 H 0.0092 0.2000 0.2353 0.031 Uiso 1 1 calc R . .
C12 C -0.13317(17) 0.24148(13) 0.25714(8) 0.0304(5) Uani 1 1 d . . .
H12 H -0.1524 0.2000 0.2764 0.037 Uiso 1 1 calc R A .
C13 C -0.20117(17) 0.30143(13) 0.25322(9) 0.0352(5) Uani 1 1 d . A .
H13 H -0.2668 0.3013 0.2700 0.042 Uiso 1 1 calc R . .
C14 C -0.17402(18) 0.36119(13) 0.22504(11) 0.0411(6) Uani 1 1 d . . .
H14 H -0.2217 0.4020 0.2218 0.049 Uiso 1 1 calc R A .
C15 C -0.07641(16) 0.36216(12) 0.20117(9) 0.0307(5) Uani 1 1 d . A .
H15 H -0.0576 0.4037 0.1819 0.037 Uiso 1 1 calc R . .
C16 C 0.14364(16) 0.39105(10) 0.15098(8) 0.0228(4) Uani 1 1 d . . .
C17 C 0.21903(16) 0.43797(11) 0.17965(9) 0.0276(4) Uani 1 1 d . A .
H17 H 0.2532 0.4244 0.2144 0.033 Uiso 1 1 calc R . .
C18 C 0.24510(18) 0.50439(12) 0.15816(10) 0.0363(5) Uani 1 1 d . . .
H18 H 0.2962 0.5358 0.1784 0.044 Uiso 1 1 calc R A .
C19 C 0.1973(2) 0.52452(13) 0.10802(11) 0.0424(6) Uani 1 1 d . A .
H19 H 0.2166 0.5693 0.0930 0.051 Uiso 1 1 calc R . .
C20 C 0.1210(2) 0.47977(14) 0.07921(10) 0.0459(6) Uani 1 1 d . . .
H20 H 0.0864 0.4945 0.0448 0.055 Uiso 1 1 calc R A .
C21 C 0.0942(2) 0.41286(12) 0.10036(9) 0.0353(5) Uani 1 1 d . A .
H21 H 0.0420 0.3822 0.0801 0.042 Uiso 1 1 calc R . .
C22 C 0.31994(14) 0.29721(10) 0.06346(7) 0.0178(3) Uani 1 1 d . . .
C23 C 0.35178(16) 0.36202(10) 0.04456(7) 0.0225(4) Uani 1 1 d . A .
C24 C 0.42369(15) 0.39589(10) 0.08736(8) 0.0220(4) Uani 1 1 d . . .
C25 C 0.47300(17) 0.46429(11) 0.09107(9) 0.0291(4) Uani 1 1 d . A .
H25 H 0.4654 0.4961 0.0610 0.035 Uiso 1 1 calc R . .
C26 C 0.53288(17) 0.48472(12) 0.13916(9) 0.0325(5) Uani 1 1 d . . .
H26 H 0.5658 0.5313 0.1425 0.039 Uiso 1 1 calc R A .
C27 C 0.54542(16) 0.43732(12) 0.18306(8) 0.0293(4) Uani 1 1 d . A .
H27 H 0.5878 0.4524 0.2156 0.035 Uiso 1 1 calc R . .
C28 C 0.49802(15) 0.36910(11) 0.18057(8) 0.0232(4) Uani 1 1 d . . .
H28 H 0.5077 0.3371 0.2105 0.028 Uiso 1 1 calc R A .
C29 C 0.43554(14) 0.34934(10) 0.13228(7) 0.0199(4) Uani 1 1 d . A .
C30 C 0.31936(19) 0.39707(12) -0.00930(8) 0.0324(5) Uani 1 1 d . . .
H30A H 0.3533 0.3707 -0.0370 0.049 Uiso 1 1 calc R A .
H30B H 0.3449 0.4474 -0.0080 0.049 Uiso 1 1 calc R . .
H30C H 0.2388 0.3959 -0.0180 0.049 Uiso 1 1 calc R . .
C31 C 0.12799(15) 0.26731(10) -0.01705(7) 0.0188(4) Uani 1 1 d . . .
C32 C 0.02290(16) 0.28926(10) -0.00765(8) 0.0227(4) Uani 1 1 d . A .
H32 H 0.0016 0.2852 0.0275 0.027 Uiso 1 1 calc R . .
C33 C -0.05094(17) 0.31706(12) -0.04937(9) 0.0298(4) Uani 1 1 d . . .
H33 H -0.1217 0.3334 -0.0425 0.036 Uiso 1 1 calc R A .
C34 C -0.02165(18) 0.32103(11) -0.10089(8) 0.0297(4) Uani 1 1 d . A .
H34 H -0.0722 0.3402 -0.1294 0.036 Uiso 1 1 calc R . .
C35 C 0.08132(18) 0.29715(11) -0.11107(8) 0.0269(4) Uani 1 1 d . . .
H35 H 0.1007 0.2989 -0.1467 0.032 Uiso 1 1 calc R A .
C36 C 0.15600(16) 0.27070(10) -0.06952(7) 0.0228(4) Uani 1 1 d . A .
H36 H 0.2268 0.2547 -0.0767 0.027 Uiso 1 1 calc R . .
C37 C 0.30106(15) 0.16495(10) 0.00544(7) 0.0192(4) Uani 1 1 d . . .
C38 C 0.41573(16) 0.16349(11) 0.01546(7) 0.0237(4) Uani 1 1 d . A .
H38 H 0.4534 0.1987 0.0386 0.028 Uiso 1 1 calc R . .
C39 C 0.47596(18) 0.11080(12) -0.00807(8) 0.0309(5) Uani 1 1 d . . .
H39 H 0.5543 0.1103 -0.0010 0.037 Uiso 1 1 calc R A .
C40 C 0.42167(19) 0.05920(11) -0.04172(8) 0.0310(5) Uani 1 1 d . A .
H40 H 0.4627 0.0232 -0.0577 0.037 Uiso 1 1 calc R . .
C41 C 0.30732(18) 0.06017(11) -0.05199(8) 0.0284(4) Uani 1 1 d . . .
H41 H 0.2700 0.0248 -0.0751 0.034 Uiso 1 1 calc R A .
C42 C 0.24723(16) 0.11262(10) -0.02873(7) 0.0226(4) Uani 1 1 d . A .
H42 H 0.1689 0.1130 -0.0360 0.027 Uiso 1 1 calc R . .
C43 C 0.34429(14) 0.08026(10) 0.16287(7) 0.0183(3) Uani 1 1 d . A .
C44 C 0.42093(15) 0.02615(10) 0.16716(7) 0.0205(4) Uani 1 1 d . . .
C45 C 0.52715(14) 0.05991(10) 0.16531(7) 0.0204(4) Uani 1 1 d . A .
C46 C 0.63449(16) 0.03131(12) 0.16764(8) 0.0274(4) Uani 1 1 d . . .
H46 H 0.6475 -0.0190 0.1731 0.033 Uiso 1 1 calc R A .
C47 C 0.72053(16) 0.07797(12) 0.16183(8) 0.0309(5) Uani 1 1 d . A .
H47 H 0.7933 0.0592 0.1629 0.037 Uiso 1 1 calc R . .
C48 C 0.70279(16) 0.15234(12) 0.15435(8) 0.0280(4) Uani 1 1 d . . .
H48 H 0.7636 0.1830 0.1500 0.034 Uiso 1 1 calc R A .
C49 C 0.59840(15) 0.18216(11) 0.15320(7) 0.0232(4) Uani 1 1 d . A .
H49 H 0.5865 0.2327 0.1488 0.028 Uiso 1 1 calc R . .
C50 C 0.51155(14) 0.13485(10) 0.15880(7) 0.0194(4) Uani 1 1 d . . .
C51 C 0.40273(17) -0.05380(11) 0.16971(9) 0.0287(4) Uani 1 1 d . A .
H51A H 0.3366 -0.0635 0.1872 0.043 Uiso 1 1 calc R . .
H51B H 0.4670 -0.0766 0.1905 0.043 Uiso 1 1 calc R . .
H51C H 0.3926 -0.0737 0.1331 0.043 Uiso 1 1 calc R . .
C52 C 0.1427(4) 0.0048(4) 0.1150(3) 0.0224(13) Uani 0.544(6) 1 d PDU A 1
C53 C 0.1241(4) 0.0135(2) 0.05923(16) 0.0328(10) Uani 0.544(6) 1 d PDU A 1
H53 H 0.1330 0.0597 0.0438 0.039 Uiso 0.544(6) 1 calc PR A 1
C54 C 0.0927(4) -0.0450(3) 0.02618(18) 0.0431(12) Uani 0.544(6) 1 d PDU A 1
H54 H 0.0799 -0.0393 -0.0118 0.052 Uiso 0.544(6) 1 calc PR A 1
C55 C 0.0802(5) -0.1122(5) 0.0495(4) 0.0378(14) Uani 0.544(6) 1 d PDU A 1
H55 H 0.0589 -0.1525 0.0270 0.045 Uiso 0.544(6) 1 calc PR A 1
C56 C 0.0983(5) -0.1215(5) 0.1048(3) 0.0351(13) Uani 0.544(6) 1 d PDU A 1
H56 H 0.0893 -0.1679 0.1200 0.042 Uiso 0.544(6) 1 calc PR A 1
C57 C 0.1297(5) -0.0628(4) 0.1378(3) 0.0272(12) Uani 0.544(6) 1 d PDU A 1
H57 H 0.1422 -0.0687 0.1758 0.033 Uiso 0.544(6) 1 calc PR A 1
C52' C 0.1585(5) 0.0028(5) 0.1151(4) 0.0196(14) Uani 0.456(6) 1 d PDU A 2
C53' C 0.1909(5) 0.0000(3) 0.06450(19) 0.0330(12) Uani 0.456(6) 1 d PDU A 2
H53' H 0.2319 0.0390 0.0522 0.040 Uiso 0.456(6) 1 calc PR A 2
C54' C 0.1646(5) -0.0588(3) 0.0313(2) 0.0392(13) Uani 0.456(6) 1 d PDU A 2
H54' H 0.1881 -0.0591 -0.0035 0.047 Uiso 0.456(6) 1 calc PR A 2
C55' C 0.1058(6) -0.1165(5) 0.0467(4) 0.0351(15) Uani 0.456(6) 1 d PDU A 2
H55' H 0.0886 -0.1565 0.0233 0.042 Uiso 0.456(6) 1 calc PR A 2
C56' C 0.0726(6) -0.1145(6) 0.0972(4) 0.0342(16) Uani 0.456(6) 1 d PDU A 2
H56' H 0.0314 -0.1539 0.1088 0.041 Uiso 0.456(6) 1 calc PR A 2
C57' C 0.0981(5) -0.0556(5) 0.1321(4) 0.0273(15) Uani 0.456(6) 1 d PDU A 2
H57' H 0.0746 -0.0554 0.1670 0.033 Uiso 0.456(6) 1 calc PR A 2
C58 C 0.15369(15) 0.06543(10) 0.22055(7) 0.0196(4) Uani 1 1 d . A .
C59 C 0.22593(17) 0.06885(11) 0.26778(8) 0.0263(4) Uani 1 1 d . . .
H59 H 0.3024 0.0769 0.2664 0.032 Uiso 1 1 calc R A .
C60 C 0.1864(2) 0.06048(13) 0.31733(8) 0.0364(5) Uani 1 1 d . A .
H60 H 0.2362 0.0630 0.3497 0.044 Uiso 1 1 calc R . .
C61 C 0.0755(2) 0.04854(11) 0.31979(9) 0.0359(5) Uani 1 1 d . . .
H61 H 0.0493 0.0419 0.3537 0.043 Uiso 1 1 calc R A .
C62 C 0.00281(19) 0.04625(12) 0.27296(10) 0.0367(5) Uani 1 1 d . A .
H62 H -0.0737 0.0387 0.2746 0.044 Uiso 1 1 calc R . .
C63 C 0.04122(17) 0.05497(12) 0.22366(9) 0.0312(5) Uani 1 1 d . . .
H63 H -0.0094 0.0538 0.1915 0.037 Uiso 1 1 calc R A .
N1 N 0.32366(11) 0.25441(8) 0.21891(6) 0.0170(3) Uani 1 1 d . A .
N2 N 0.37311(12) 0.28650(8) 0.11775(6) 0.0179(3) Uani 1 1 d . A .
N3 N 0.39827(11) 0.14820(8) 0.15843(6) 0.0170(3) Uani 1 1 d . A .
O1S O 0.7104(2) 0.40552(12) 0.00433(8) 0.0717(6) Uani 1 1 d D B 1
C1S C 0.7640(2) 0.40070(15) 0.05691(11) 0.0482(6) Uani 1 1 d D B 1
H1S1 H 0.7369 0.4390 0.0796 0.058 Uiso 1 1 calc R B 1
H1S2 H 0.8446 0.4071 0.0570 0.058 Uiso 1 1 calc R B 1
C2S C 0.7403(2) 0.32755(15) 0.07868(11) 0.0503(6) Uani 1 1 d . B 1
H2S1 H 0.8085 0.3053 0.0972 0.060 Uiso 1 1 calc R B 1
H2S2 H 0.6849 0.3310 0.1043 0.060 Uiso 1 1 calc R B 1
C3S C 0.6962(3) 0.28460(17) 0.02994(13) 0.0611(8) Uani 1 1 d . B 1
H3S1 H 0.6370 0.2511 0.0380 0.073 Uiso 1 1 calc R B 1
H3S2 H 0.7555 0.2565 0.0159 0.073 Uiso 1 1 calc R B 1
C4S C 0.6517(3) 0.3423(2) -0.00898(12) 0.0741(11) Uani 1 1 d D B 1
H4S1 H 0.6604 0.3276 -0.0463 0.089 Uiso 1 1 calc R B 1
H4S2 H 0.5721 0.3501 -0.0067 0.089 Uiso 1 1 calc R B 1

loop_
_atom_site_aniso_label
_atom_site_aniso_U_11
_atom_site_aniso_U_22
_atom_site_aniso_U_33
_atom_site_aniso_U_23
_atom_site_aniso_U_13
_atom_site_aniso_U_12
Rh1 0.01273(7) 0.01731(7) 0.01343(7) -0.00019(5) 0.00257(5) -0.00004(5)
Cl1 0.01530(19) 0.0325(2) 0.0220(2) -0.00059(18) 0.00142(16) -0.00350(18)
P1 0.0154(2) 0.0185(2) 0.0151(2) -0.00054(17) 0.00306(16) 0.00264(17)
P2 0.0171(2) 0.0178(2) 0.0137(2) 0.00002(17) 0.00326(16) -0.00011(17)
P3 0.0152(2) 0.0179(2) 0.0167(2) 0.00077(17) 0.00390(16) -0.00054(17)
P4 0.0129(2) 0.0173(2) 0.0144(2) -0.00080(16) 0.00323(15) 0.00002(16)
C1 0.0154(8) 0.0180(8) 0.0171(8) -0.0004(7) 0.0037(6) 0.0002(7)
C2 0.0189(8) 0.0178(9) 0.0178(8) -0.0005(7) 0.0048(7) -0.0022(7)
C3 0.0199(8) 0.0210(9) 0.0165(8) -0.0006(7) 0.0045(7) -0.0041(7)
C4 0.0248(9) 0.0301(10) 0.0160(8) -0.0027(7) 0.0040(7) -0.0037(8)
C5 0.0285(10) 0.0415(12) 0.0178(9) -0.0025(8) -0.0027(8) -0.0006(9)
C6 0.0230(10) 0.0431(12) 0.0250(10) -0.0011(9) -0.0034(8) 0.0059(9)
C7 0.0208(9) 0.0332(11) 0.0205(9) -0.0037(8) 0.0023(7) 0.0035(8)
C8 0.0179(8) 0.0230(9) 0.0152(8) -0.0007(7) 0.0010(6) -0.0026(7)
C9 0.0244(9) 0.0245(10) 0.0183(8) -0.0048(7) 0.0064(7) -0.0010(8)
C10 0.0166(8) 0.0253(9) 0.0174(8) -0.0055(7) 0.0026(7) 0.0016(7)
C11 0.0225(9) 0.0320(11) 0.0242(10) 0.0005(8) 0.0053(7) 0.0014(8)
C12 0.0268(10) 0.0409(12) 0.0249(10) -0.0027(9) 0.0079(8) -0.0071(9)
C13 0.0214(10) 0.0493(14) 0.0373(12) -0.0171(10) 0.0130(9) -0.0043(9)
C14 0.0269(11) 0.0387(13) 0.0608(16) -0.0082(12) 0.0174(10) 0.0095(10)
C15 0.0244(10) 0.0279(11) 0.0413(12) -0.0020(9) 0.0096(9) 0.0040(8)
C16 0.0251(9) 0.0207(9) 0.0244(9) 0.0012(7) 0.0105(7) 0.0077(7)
C17 0.0262(10) 0.0236(10) 0.0347(11) 0.0047(8) 0.0111(8) 0.0022(8)
C18 0.0318(11) 0.0238(11) 0.0567(15) 0.0053(10) 0.0196(10) 0.0023(9)
C19 0.0462(14) 0.0284(12) 0.0583(16) 0.0157(11) 0.0293(12) 0.0131(10)
C20 0.0654(17) 0.0416(14) 0.0330(12) 0.0178(11) 0.0158(12) 0.0246(13)
C21 0.0472(13) 0.0327(12) 0.0257(10) 0.0027(9) 0.0036(9) 0.0133(10)
C22 0.0179(8) 0.0211(9) 0.0150(8) -0.0016(7) 0.0044(6) 0.0000(7)
C23 0.0246(9) 0.0226(9) 0.0212(9) 0.0010(7) 0.0065(7) -0.0027(8)
C24 0.0197(9) 0.0225(9) 0.0249(9) -0.0009(7) 0.0071(7) -0.0024(7)
C25 0.0312(10) 0.0239(10) 0.0330(11) 0.0031(8) 0.0069(8) -0.0070(8)
C26 0.0304(11) 0.0266(11) 0.0406(12) -0.0032(9) 0.0047(9) -0.0119(9)
C27 0.0240(10) 0.0325(11) 0.0307(11) -0.0065(9) 0.0005(8) -0.0071(8)
C28 0.0190(9) 0.0263(10) 0.0242(9) -0.0015(8) 0.0028(7) -0.0036(7)
C29 0.0166(8) 0.0195(9) 0.0248(9) -0.0025(7) 0.0075(7) -0.0023(7)
C30 0.0410(12) 0.0306(11) 0.0254(10) 0.0074(9) 0.0033(9) -0.0096(9)
C31 0.0220(9) 0.0172(9) 0.0169(8) 0.0014(7) 0.0017(7) -0.0001(7)
C32 0.0240(9) 0.0220(9) 0.0226(9) 0.0037(7) 0.0045(7) 0.0014(7)
C33 0.0245(10) 0.0314(11) 0.0338(11) 0.0088(9) 0.0041(8) 0.0052(8)
C34 0.0346(11) 0.0267(10) 0.0259(10) 0.0078(8) -0.0038(8) 0.0021(9)
C35 0.0386(11) 0.0233(10) 0.0185(9) 0.0032(8) 0.0030(8) 0.0013(8)
C36 0.0287(10) 0.0221(9) 0.0181(9) 0.0012(7) 0.0052(7) 0.0016(8)
C37 0.0233(9) 0.0206(9) 0.0143(8) 0.0026(7) 0.0054(7) 0.0013(7)
C38 0.0238(9) 0.0274(10) 0.0200(9) 0.0007(8) 0.0035(7) 0.0027(8)
C39 0.0301(11) 0.0360(12) 0.0271(10) 0.0041(9) 0.0059(8) 0.0122(9)
C40 0.0458(12) 0.0272(11) 0.0218(10) 0.0025(8) 0.0113(9) 0.0161(9)
C41 0.0449(12) 0.0219(10) 0.0192(9) -0.0009(8) 0.0072(8) 0.0014(9)
C42 0.0286(10) 0.0231(9) 0.0169(8) 0.0008(7) 0.0061(7) -0.0012(8)
C43 0.0179(8) 0.0198(9) 0.0178(8) -0.0009(7) 0.0047(6) -0.0001(7)
C44 0.0212(9) 0.0227(9) 0.0182(8) -0.0017(7) 0.0058(7) 0.0017(7)
C45 0.0173(8) 0.0269(10) 0.0175(8) -0.0047(7) 0.0039(7) 0.0044(7)
C46 0.0219(9) 0.0305(11) 0.0295(10) -0.0075(8) 0.0024(8) 0.0093(8)
C47 0.0156(9) 0.0442(13) 0.0327(11) -0.0132(9) 0.0025(8) 0.0061(8)
C48 0.0169(9) 0.0406(12) 0.0269(10) -0.0099(9) 0.0046(7) -0.0030(8)
C49 0.0176(9) 0.0310(10) 0.0214(9) -0.0050(8) 0.0044(7) -0.0020(8)
C50 0.0139(8) 0.0286(10) 0.0159(8) -0.0038(7) 0.0025(6) 0.0035(7)
C51 0.0282(10) 0.0232(10) 0.0350(11) 0.0011(8) 0.0056(8) 0.0058(8)
C52 0.022(2) 0.023(3) 0.022(2) -0.004(2) 0.0022(19) -0.002(2)
C53 0.048(3) 0.028(2) 0.0229(18) -0.0024(15) 0.0077(19) -0.015(2)
C54 0.062(3) 0.040(2) 0.0287(19) -0.0126(18) 0.010(2) -0.019(2)
C55 0.044(3) 0.030(2) 0.042(3) -0.015(2) 0.014(2) -0.013(2)
C56 0.036(3) 0.026(2) 0.043(3) 0.002(2) 0.001(2) -0.008(2)
C57 0.023(3) 0.025(2) 0.032(2) 0.0001(18) -0.002(2) -0.003(2)
C52' 0.018(2) 0.016(3) 0.025(3) 0.001(2) 0.005(2) -0.002(2)
C53' 0.051(3) 0.026(2) 0.022(2) 0.0013(17) 0.007(2) -0.012(2)
C54' 0.065(3) 0.031(2) 0.022(2) -0.0038(18) 0.008(2) -0.011(2)
C55' 0.046(3) 0.031(3) 0.029(3) -0.010(2) 0.009(3) -0.008(3)
C56' 0.034(3) 0.027(3) 0.043(3) -0.007(3) 0.009(3) -0.015(3)
C57' 0.023(3) 0.030(3) 0.029(3) -0.002(2) 0.006(3) -0.006(3)
C58 0.0215(9) 0.0169(9) 0.0219(9) 0.0018(7) 0.0084(7) 0.0026(7)
C59 0.0263(10) 0.0310(11) 0.0229(9) 0.0020(8) 0.0080(8) 0.0070(8)
C60 0.0499(14) 0.0399(13) 0.0209(10) 0.0035(9) 0.0101(9) 0.0118(11)
C61 0.0569(14) 0.0234(10) 0.0336(12) 0.0043(9) 0.0304(11) 0.0068(10)
C62 0.0366(12) 0.0303(11) 0.0487(14) -0.0006(10) 0.0273(11) -0.0048(9)
C63 0.0244(10) 0.0362(12) 0.0351(11) 0.0005(9) 0.0114(8) -0.0050(9)
N1 0.0145(7) 0.0210(8) 0.0155(7) -0.0014(6) 0.0019(5) 0.0012(6)
N2 0.0159(7) 0.0191(8) 0.0192(7) -0.0003(6) 0.0040(6) -0.0015(6)
N3 0.0142(7) 0.0181(7) 0.0194(7) -0.0007(6) 0.0041(5) 0.0005(6)
O1S 0.117(2) 0.0521(13) 0.0447(11) 0.0033(10) 0.0056(12) 0.0020(13)
C1S 0.0506(15) 0.0495(16) 0.0454(14) -0.0030(12) 0.0102(12) -0.0048(12)
C2S 0.0551(16) 0.0490(16) 0.0457(15) 0.0065(12) 0.0020(12) -0.0010(13)
C3S 0.0646(19) 0.0568(18) 0.0626(19) -0.0022(15) 0.0106(15) -0.0303(15)
C4S 0.0624(19) 0.109(3) 0.0448(16) 0.0108(18) -0.0179(14) -0.037(2)

loop_
_atom_type_symbol
_atom_type_description
_atom_type_scat_dispersion_real
_atom_type_scat_dispersion_imag
_atom_type_scat_source
C C 0.0033 0.0016 'International Tables Vol C Tables 4.2.6.8 and 6.1.1.4'
H H 0.0000 0.0000 'International Tables Vol C Tables 4.2.6.8 and 6.1.1.4'
Cl Cl 0.1484 0.1585 'International Tables Vol C Tables 4.2.6.8 and 6.1.1.4'
N N 0.0061 0.0033 'International Tables Vol C Tables 4.2.6.8 and 6.1.1.4'
O O 0.0106 0.0060 'International Tables Vol C Tables 4.2.6.8 and 6.1.1.4'
P P 0.1023 0.0942 'International Tables Vol C Tables 4.2.6.8 and 6.1.1.4'
Rh Rh -1.1178 0.9187 'International Tables Vol C Tables 4.2.6.8 and 6.1.1.4'

loop_
_geom_angle_atom_site_label_1
_geom_angle_atom_site_label_2
_geom_angle_atom_site_label_3
_geom_angle
_geom_angle_site_symmetry_1
_geom_angle_site_symmetry_3
_geom_angle_publ_flag
P4 Rh1 P3 83.813(17) . . ?
P4 Rh1 P1 81.047(17) . . ?
P3 Rh1 P1 125.344(17) . . ?
P4 Rh1 P2 83.309(16) . . ?
P3 Rh1 P2 115.741(16) . . ?
P1 Rh1 P2 114.116(17) . . ?
P4 Rh1 Cl1 173.292(17) . . ?
P3 Rh1 Cl1 92.859(17) . . ?
P1 Rh1 Cl1 96.263(16) . . ?
P2 Rh1 Cl1 103.393(16) . . ?
C1 P1 C10 103.83(8) . . ?
C1 P1 C16 99.82(9) . . ?
C10 P1 C16 105.97(8) . . ?
C1 P1 Rh1 103.12(6) . . ?
C10 P1 Rh1 119.65(6) . . ?
C16 P1 Rh1 120.99(6) . . ?
C31 P2 C22 107.25(8) . . ?
C31 P2 C37 101.60(8) . . ?
C22 P2 C37 101.54(8) . . ?
C31 P2 Rh1 122.15(6) . . ?
C22 P2 Rh1 99.76(6) . . ?
C37 P2 Rh1 121.90(6) . . ?
C58 P3 C52' 105.0(3) . . ?
C58 P3 C43 105.30(8) . . ?
C52' P3 C43 101.19(19) . . ?
C58 P3 C52 102.8(3) . . ?
C43 P3 C52 107.31(15) . . ?
C58 P3 Rh1 115.21(6) . . ?
C52' P3 Rh1 123.2(3) . . ?
C43 P3 Rh1 104.74(6) . . ?
C52 P3 Rh1 120.4(2) . . ?
N3 P4 N1 105.72(7) . . ?
N3 P4 N2 108.42(7) . . ?
N1 P4 N2 106.77(8) . . ?
N3 P4 Rh1 112.66(5) . . ?
N1 P4 Rh1 111.86(5) . . ?
N2 P4 Rh1 111.08(5) . . ?
C2 C1 N1 109.97(15) . . ?
C2 C1 P1 135.91(14) . . ?
N1 C1 P1 114.10(12) . . ?
C1 C2 C3 106.74(15) . . ?
C1 C2 C9 127.76(16) . . ?
C3 C2 C9 125.49(16) . . ?
C4 C3 C8 119.49(17) . . ?
C4 C3 C2 132.02(17) . . ?
C8 C3 C2 108.49(15) . . ?
C5 C4 C3 118.78(17) . . ?
C5 C4 H4 120.6 . . ?
C3 C4 H4 120.6 . . ?
C4 C5 C6 120.90(18) . . ?
C4 C5 H5 119.5 . . ?
C6 C5 H5 119.5 . . ?
C7 C6 C5 121.88(19) . . ?
C7 C6 H6 119.1 . . ?
C5 C6 H6 119.1 . . ?
C6 C7 C8 117.28(18) . . ?
C6 C7 H7 121.4 . . ?
C8 C7 H7 121.4 . . ?
C7 C8 N1 131.19(16) . . ?
C7 C8 C3 121.66(16) . . ?
N1 C8 C3 107.15(15) . . ?
C2 C9 H9A 109.5 . . ?
C2 C9 H9B 109.5 . . ?
H9A C9 H9B 109.5 . . ?
C2 C9 H9C 109.5 . . ?
H9A C9 H9C 109.5 . . ?
H9B C9 H9C 109.5 . . ?
C15 C10 C11 119.68(17) . . ?
C15 C10 P1 122.69(15) . . ?
C11 C10 P1 117.55(14) . . ?
C12 C11 C10 119.98(19) . . ?
C12 C11 H11 120.0 . . ?
C10 C11 H11 120.0 . . ?
C13 C12 C11 120.2(2) . . ?
C13 C12 H12 119.9 . . ?
C11 C12 H12 119.9 . . ?
C14 C13 C12 120.05(19) . . ?
C14 C13 H13 120.0 . . ?
C12 C13 H13 120.0 . . ?
C13 C14 C15 120.2(2) . . ?
C13 C14 H14 119.9 . . ?
C15 C14 H14 119.9 . . ?
C10 C15 C14 119.9(2) . . ?
C10 C15 H15 120.1 . . ?
C14 C15 H15 120.1 . . ?
C21 C16 C17 118.07(19) . . ?
C21 C16 P1 118.94(16) . . ?
C17 C16 P1 122.64(15) . . ?
C18 C17 C16 121.1(2) . . ?
C18 C17 H17 119.4 . . ?
C16 C17 H17 119.4 . . ?
C19 C18 C17 120.1(2) . . ?
C19 C18 H18 119.9 . . ?
C17 C18 H18 119.9 . . ?
C18 C19 C20 119.9(2) . . ?
C18 C19 H19 120.0 . . ?
C20 C19 H19 120.0 . . ?
C19 C20 C21 120.4(2) . . ?
C19 C20 H20 119.8 . . ?
C21 C20 H20 119.8 . . ?
C16 C21 C20 120.3(2) . . ?
C16 C21 H21 119.9 . . ?
C20 C21 H21 119.9 . . ?
C23 C22 N2 109.45(15) . . ?
C23 C22 P2 135.38(14) . . ?
N2 C22 P2 114.73(12) . . ?
C22 C23 C24 107.34(16) . . ?
C22 C23 C30 129.47(18) . . ?
C24 C23 C30 123.16(17) . . ?
C25 C24 C29 119.93(18) . . ?
C25 C24 C23 131.27(18) . . ?
C29 C24 C23 108.67(16) . . ?
C26 C25 C24 118.80(19) . . ?
C26 C25 H25 120.6 . . ?
C24 C25 H25 120.6 . . ?
C25 C26 C27 120.50(19) . . ?
C25 C26 H26 119.7 . . ?
C27 C26 H26 119.7 . . ?
C28 C27 C26 122.05(19) . . ?
C28 C27 H27 119.0 . . ?
C26 C27 H27 119.0 . . ?
C27 C28 C29 117.22(18) . . ?
C27 C28 H28 121.4 . . ?
C29 C28 H28 121.4 . . ?
C28 C29 C24 121.47(17) . . ?
C28 C29 N2 131.13(17) . . ?
C24 C29 N2 107.39(16) . . ?
C23 C30 H30A 109.5 . . ?
C23 C30 H30B 109.5 . . ?
H30A C30 H30B 109.5 . . ?
C23 C30 H30C 109.5 . . ?
H30A C30 H30C 109.5 . . ?
H30B C30 H30C 109.5 . . ?
C32 C31 C36 118.91(17) . . ?
C32 C31 P2 117.21(13) . . ?
C36 C31 P2 123.67(14) . . ?
C33 C32 C31 120.34(18) . . ?
C33 C32 H32 119.8 . . ?
C31 C32 H32 119.8 . . ?
C34 C33 C32 120.09(19) . . ?
C34 C33 H33 120.0 . . ?
C32 C33 H33 120.0 . . ?
C33 C34 C35 120.06(18) . . ?
C33 C34 H34 120.0 . . ?
C35 C34 H34 120.0 . . ?
C36 C35 C34 120.13(18) . . ?
C36 C35 H35 119.9 . . ?
C34 C35 H35 119.9 . . ?
C35 C36 C31 120.40(18) . . ?
C35 C36 H36 119.8 . . ?
C31 C36 H36 119.8 . . ?
C38 C37 C42 118.80(17) . . ?
C38 C37 P2 122.19(14) . . ?
C42 C37 P2 118.82(14) . . ?
C37 C38 C39 120.60(19) . . ?
C37 C38 H38 119.7 . . ?
C39 C38 H38 119.7 . . ?
C40 C39 C38 120.04(19) . . ?
C40 C39 H39 120.0 . . ?
C38 C39 H39 120.0 . . ?
C39 C40 C41 119.82(18) . . ?
C39 C40 H40 120.1 . . ?
C41 C40 H40 120.1 . . ?
C42 C41 C40 120.26(19) . . ?
C42 C41 H41 119.9 . . ?
C40 C41 H41 119.9 . . ?
C41 C42 C37 120.48(18) . . ?
C41 C42 H42 119.8 . . ?
C37 C42 H42 119.8 . . ?
C44 C43 N3 109.41(15) . . ?
C44 C43 P3 135.26(15) . . ?
N3 C43 P3 114.91(12) . . ?
C43 C44 C45 106.84(16) . . ?
C43 C44 C51 128.56(17) . . ?
C45 C44 C51 124.49(17) . . ?
C50 C45 C46 119.15(17) . . ?
C50 C45 C44 108.70(15) . . ?
C46 C45 C44 132.13(19) . . ?
C47 C46 C45 118.51(19) . . ?
C47 C46 H46 120.7 . . ?
C45 C46 H46 120.7 . . ?
C46 C47 C48 121.36(18) . . ?
C46 C47 H47 119.3 . . ?
C48 C47 H47 119.3 . . ?
C49 C48 C47 121.32(19) . . ?
C49 C48 H48 119.3 . . ?
C47 C48 H48 119.3 . . ?
C48 C49 C50 117.19(19) . . ?
C48 C49 H49 121.4 . . ?
C50 C49 H49 121.4 . . ?
C49 C50 N3 130.51(18) . . ?
C49 C50 C45 122.43(16) . . ?
N3 C50 C45 107.05(15) . . ?
C44 C51 H51A 109.5 . . ?
C44 C51 H51B 109.5 . . ?
H51A C51 H51B 109.5 . . ?
C44 C51 H51C 109.5 . . ?
H51A C51 H51C 109.5 . . ?
H51B C51 H51C 109.5 . . ?
C57 C52 C53 120.1(6) . . ?
C57 C52 P3 123.3(6) . . ?
C53 C52 P3 116.5(5) . . ?
C54 C53 C52 120.4(5) . . ?
C54 C53 H53 119.8 . . ?
C52 C53 H53 119.8 . . ?
C53 C54 C55 118.9(5) . . ?
C53 C54 H54 120.5 . . ?
C55 C54 H54 120.5 . . ?
C56 C55 C54 121.3(8) . . ?
C56 C55 H55 119.3 . . ?
C54 C55 H55 119.3 . . ?
C55 C56 C57 119.6(8) . . ?
C55 C56 H56 120.2 . . ?
C57 C56 H56 120.2 . . ?
C56 C57 C52 119.7(7) . . ?
C56 C57 H57 120.2 . . ?
C52 C57 H57 120.2 . . ?
C53' C52' C57' 118.3(7) . . ?
C53' C52' P3 116.8(6) . . ?
C57' C52' P3 124.9(7) . . ?
C52' C53' C54' 120.8(5) . . ?
C52' C53' H53' 119.6 . . ?
C54' C53' H53' 119.6 . . ?
C55' C54' C53' 122.3(6) . . ?
C55' C54' H54' 118.8 . . ?
C53' C54' H54' 118.8 . . ?
C54' C55' C56' 117.6(9) . . ?
C54' C55' H55' 121.2 . . ?
C56' C55' H55' 121.2 . . ?
C55' C56' C57' 121.6(9) . . ?
C55' C56' H56' 119.2 . . ?
C57' C56' H56' 119.2 . . ?
C52' C57' C56' 119.4(8) . . ?
C52' C57' H57' 120.3 . . ?
C56' C57' H57' 120.3 . . ?
C59 C58 C63 118.93(17) . . ?
C59 C58 P3 123.71(14) . . ?
C63 C58 P3 116.95(15) . . ?
C58 C59 C60 119.99(19) . . ?
C58 C59 H59 120.0 . . ?
C60 C59 H59 120.0 . . ?
C61 C60 C59 120.5(2) . . ?
C61 C60 H60 119.7 . . ?
C59 C60 H60 119.7 . . ?
C62 C61 C60 119.80(19) . . ?
C62 C61 H61 120.1 . . ?
C60 C61 H61 120.1 . . ?
C61 C62 C63 120.1(2) . . ?
C61 C62 H62 120.0 . . ?
C63 C62 H62 120.0 . . ?
C62 C63 C58 120.7(2) . . ?
C62 C63 H63 119.7 . . ?
C58 C63 H63 119.7 . . ?
C8 N1 C1 107.60(14) . . ?
C8 N1 P4 137.47(12) . . ?
C1 N1 P4 114.71(11) . . ?
C29 N2 C22 107.10(14) . . ?
C29 N2 P4 132.61(13) . . ?
C22 N2 P4 116.13(12) . . ?
C50 N3 C43 107.95(14) . . ?
C50 N3 P4 135.99(13) . . ?
C43 N3 P4 116.06(11) . . ?
C4S O1S C1S 109.8(2) . . ?
O1S C1S C2S 108.1(2) . . ?
O1S C1S H1S1 110.1 . . ?
C2S C1S H1S1 110.1 . . ?
O1S C1S H1S2 110.1 . . ?
C2S C1S H1S2 110.1 . . ?
H1S1 C1S H1S2 108.4 . . ?
C3S C2S C1S 104.4(2) . . ?
C3S C2S H2S1 110.9 . . ?
C1S C2S H2S1 110.9 . . ?
C3S C2S H2S2 110.9 . . ?
C1S C2S H2S2 110.9 . . ?
H2S1 C2S H2S2 108.9 . . ?
C2S C3S C4S 102.5(3) . . ?
C2S C3S H3S1 111.3 . . ?
C4S C3S H3S1 111.3 . . ?
C2S C3S H3S2 111.3 . . ?
C4S C3S H3S2 111.3 . . ?
H3S1 C3S H3S2 109.2 . . ?
O1S C4S C3S 108.0(2) . . ?
O1S C4S H4S1 110.1 . . ?
C3S C4S H4S1 110.1 . . ?
O1S C4S H4S2 110.1 . . ?
C3S C4S H4S2 110.1 . . ?
H4S1 C4S H4S2 108.4 . . ?

loop_
_geom_bond_atom_site_label_1
_geom_bond_atom_site_label_2
_geom_bond_distance
_geom_bond_site_symmetry_2
_geom_bond_publ_flag
Rh1 P4 2.1123(4) . ?
Rh1 P3 2.3004(5) . ?
Rh1 P1 2.3164(5) . ?
Rh1 P2 2.3604(4) . ?
Rh1 Cl1 2.4256(4) . ?
P1 C1 1.8194(18) . ?
P1 C10 1.8229(18) . ?
P1 C16 1.841(2) . ?
P2 C31 1.8277(18) . ?
P2 C22 1.8279(18) . ?
P2 C37 1.8343(18) . ?
P3 C58 1.8195(18) . ?
P3 C52' 1.820(9) . ?
P3 C43 1.8263(18) . ?
P3 C52 1.832(7) . ?
P4 N3 1.6871(15) . ?
P4 N1 1.7048(15) . ?
P4 N2 1.7071(15) . ?
C1 C2 1.363(2) . ?
C1 N1 1.424(2) . ?
C2 C3 1.442(3) . ?
C2 C9 1.503(2) . ?
C3 C4 1.405(2) . ?
C3 C8 1.411(2) . ?
C4 C5 1.376(3) . ?
C4 H4 0.9500 . ?
C5 C6 1.395(3) . ?
C5 H5 0.9500 . ?
C6 C7 1.387(3) . ?
C6 H6 0.9500 . ?
C7 C8 1.393(3) . ?
C7 H7 0.9500 . ?
C8 N1 1.404(2) . ?
C9 H9A 0.9800 . ?
C9 H9B 0.9800 . ?
C9 H9C 0.9800 . ?
C10 C15 1.378(3) . ?
C10 C11 1.391(3) . ?
C11 C12 1.386(3) . ?
C11 H11 0.9500 . ?
C12 C13 1.380(3) . ?
C12 H12 0.9500 . ?
C13 C14 1.373(3) . ?
C13 H13 0.9500 . ?
C14 C15 1.397(3) . ?
C14 H14 0.9500 . ?
C15 H15 0.9500 . ?
C16 C21 1.393(3) . ?
C16 C17 1.395(3) . ?
C17 C18 1.393(3) . ?
C17 H17 0.9500 . ?
C18 C19 1.367(4) . ?
C18 H18 0.9500 . ?
C19 C20 1.379(4) . ?
C19 H19 0.9500 . ?
C20 C21 1.399(3) . ?
C20 H20 0.9500 . ?
C21 H21 0.9500 . ?
C22 C23 1.362(3) . ?
C22 N2 1.443(2) . ?
C23 C24 1.440(3) . ?
C23 C30 1.503(3) . ?
C24 C25 1.398(3) . ?
C24 C29 1.408(3) . ?
C25 C26 1.380(3) . ?
C25 H25 0.9500 . ?
C26 C27 1.398(3) . ?
C26 H26 0.9500 . ?
C27 C28 1.385(3) . ?
C27 H27 0.9500 . ?
C28 C29 1.394(3) . ?
C28 H28 0.9500 . ?
C29 N2 1.411(2) . ?
C30 H30A 0.9800 . ?
C30 H30B 0.9800 . ?
C30 H30C 0.9800 . ?
C31 C32 1.392(3) . ?
C31 C36 1.398(2) . ?
C32 C33 1.389(3) . ?
C32 H32 0.9500 . ?
C33 C34 1.382(3) . ?
C33 H33 0.9500 . ?
C34 C35 1.384(3) . ?
C34 H34 0.9500 . ?
C35 C36 1.383(3) . ?
C35 H35 0.9500 . ?
C36 H36 0.9500 . ?
C37 C38 1.390(3) . ?
C37 C42 1.399(3) . ?
C38 C39 1.394(3) . ?
C38 H38 0.9500 . ?
C39 C40 1.384(3) . ?
C39 H39 0.9500 . ?
C40 C41 1.386(3) . ?
C40 H40 0.9500 . ?
C41 C42 1.386(3) . ?
C41 H41 0.9500 . ?
C42 H42 0.9500 . ?
C43 C44 1.364(3) . ?
C43 N3 1.428(2) . ?
C44 C45 1.444(3) . ?
C44 C51 1.496(3) . ?
C45 C50 1.405(3) . ?
C45 C46 1.406(2) . ?
C46 C47 1.380(3) . ?
C46 H46 0.9500 . ?
C47 C48 1.400(3) . ?
C47 H47 0.9500 . ?
C48 C49 1.384(3) . ?
C48 H48 0.9500 . ?
C49 C50 1.394(3) . ?
C49 H49 0.9500 . ?
C50 N3 1.402(2) . ?
C51 H51A 0.9800 . ?
C51 H51B 0.9800 . ?
C51 H51C 0.9800 . ?
C52 C57 1.390(8) . ?
C52 C53 1.395(8) . ?
C53 C54 1.385(6) . ?
C53 H53 0.9500 . ?
C54 C55 1.387(8) . ?
C54 H54 0.9500 . ?
C55 C56 1.384(9) . ?
C55 H55 0.9500 . ?
C56 C57 1.390(8) . ?
C56 H56 0.9500 . ?
C57 H57 0.9500 . ?
C52' C53' 1.374(9) . ?
C52' C57' 1.402(9) . ?
C53' C54' 1.381(7) . ?
C53' H53' 0.9500 . ?
C54' C55' 1.366(10) . ?
C54' H54' 0.9500 . ?
C55' C56' 1.376(10) . ?
C55' H55' 0.9500 . ?
C56' C57' 1.405(9) . ?
C56' H56' 0.9500 . ?
C57' H57' 0.9500 . ?
C58 C59 1.384(3) . ?
C58 C63 1.397(3) . ?
C59 C60 1.393(3) . ?
C59 H59 0.9500 . ?
C60 C61 1.380(3) . ?
C60 H60 0.9500 . ?
C61 C62 1.378(3) . ?
C61 H61 0.9500 . ?
C62 C63 1.382(3) . ?
C62 H62 0.9500 . ?
C63 H63 0.9500 . ?
O1S C4S 1.389(4) . ?
O1S C1S 1.397(3) . ?
C1S C2S 1.499(4) . ?
C1S H1S1 0.9900 . ?
C1S H1S2 0.9900 . ?
C2S C3S 1.497(4) . ?
C2S H2S1 0.9900 . ?
C2S H2S2 0.9900 . ?
C3S C4S 1.498(5) . ?
C3S H3S1 0.9900 . ?
C3S H3S2 0.9900 . ?
C4S H4S1 0.9900 . ?
C4S H4S2 0.9900 . ?

loop_
_geom_torsion_atom_site_label_1
_geom_torsion_atom_site_label_2
_geom_torsion_atom_site_label_3
_geom_torsion_atom_site_label_4
_geom_torsion
_geom_torsion_site_symmetry_1
_geom_torsion_site_symmetry_2
_geom_torsion_site_symmetry_3
_geom_torsion_site_symmetry_4
_geom_torsion_publ_flag
P4 Rh1 P1 C1 -31.68(6) . . . . ?
P3 Rh1 P1 C1 44.11(6) . . . . ?
P2 Rh1 P1 C1 -110.15(6) . . . . ?
Cl1 Rh1 P1 C1 142.12(6) . . . . ?
P4 Rh1 P1 C10 -146.20(7) . . . . ?
P3 Rh1 P1 C10 -70.41(7) . . . . ?
P2 Rh1 P1 C10 135.32(7) . . . . ?
Cl1 Rh1 P1 C10 27.60(7) . . . . ?
P4 Rh1 P1 C16 78.46(8) . . . . ?
P3 Rh1 P1 C16 154.25(7) . . . . ?
P2 Rh1 P1 C16 -0.02(8) . . . . ?
Cl1 Rh1 P1 C16 -107.74(7) . . . . ?
P4 Rh1 P2 C31 -150.40(7) . . . . ?
P3 Rh1 P2 C31 129.80(7) . . . . ?
P1 Rh1 P2 C31 -73.35(7) . . . . ?
Cl1 Rh1 P2 C31 29.91(7) . . . . ?
P4 Rh1 P2 C22 -32.78(6) . . . . ?
P3 Rh1 P2 C22 -112.58(6) . . . . ?
P1 Rh1 P2 C22 44.27(6) . . . . ?
Cl1 Rh1 P2 C22 147.53(6) . . . . ?
P4 Rh1 P2 C37 77.47(7) . . . . ?
P3 Rh1 P2 C37 -2.33(7) . . . . ?
P1 Rh1 P2 C37 154.51(7) . . . . ?
Cl1 Rh1 P2 C37 -102.22(7) . . . . ?
P4 Rh1 P3 C58 95.04(7) . . . . ?
P1 Rh1 P3 C58 20.63(7) . . . . ?
P2 Rh1 P3 C58 174.53(7) . . . . ?
Cl1 Rh1 P3 C58 -79.12(7) . . . . ?
P4 Rh1 P3 C52' -134.5(3) . . . . ?
P1 Rh1 P3 C52' 151.1(3) . . . . ?
P2 Rh1 P3 C52' -55.0(3) . . . . ?
Cl1 Rh1 P3 C52' 51.4(3) . . . . ?
P4 Rh1 P3 C43 -20.14(6) . . . . ?
P1 Rh1 P3 C43 -94.55(6) . . . . ?
P2 Rh1 P3 C43 59.35(6) . . . . ?
Cl1 Rh1 P3 C43 165.70(6) . . . . ?
P4 Rh1 P3 C52 -140.9(2) . . . . ?
P1 Rh1 P3 C52 144.7(2) . . . . ?
P2 Rh1 P3 C52 -61.4(2) . . . . ?
Cl1 Rh1 P3 C52 45.0(2) . . . . ?
P3 Rh1 P4 N3 25.93(6) . . . . ?
P1 Rh1 P4 N3 153.24(6) . . . . ?
P2 Rh1 P4 N3 -90.98(6) . . . . ?
P3 Rh1 P4 N1 -93.01(6) . . . . ?
P1 Rh1 P4 N1 34.30(6) . . . . ?
P2 Rh1 P4 N1 150.08(6) . . . . ?
P3 Rh1 P4 N2 147.80(6) . . . . ?
P1 Rh1 P4 N2 -84.89(6) . . . . ?
P2 Rh1 P4 N2 30.89(6) . . . . ?
C10 P1 C1 C2 -27.4(2) . . . . ?
C16 P1 C1 C2 81.9(2) . . . . ?
Rh1 P1 C1 C2 -152.92(18) . . . . ?
C10 P1 C1 N1 150.98(13) . . . . ?
C16 P1 C1 N1 -99.74(13) . . . . ?
Rh1 P1 C1 N1 25.49(13) . . . . ?
N1 C1 C2 C3 -1.9(2) . . . . ?
P1 C1 C2 C3 176.52(15) . . . . ?
N1 C1 C2 C9 176.75(17) . . . . ?
P1 C1 C2 C9 -4.8(3) . . . . ?
C1 C2 C3 C4 -179.25(19) . . . . ?
C9 C2 C3 C4 2.0(3) . . . . ?
C1 C2 C3 C8 0.6(2) . . . . ?
C9 C2 C3 C8 -178.09(17) . . . . ?
C8 C3 C4 C5 -0.8(3) . . . . ?
C2 C3 C4 C5 179.0(2) . . . . ?
C3 C4 C5 C6 0.0(3) . . . . ?
C4 C5 C6 C7 0.8(3) . . . . ?
C5 C6 C7 C8 -0.6(3) . . . . ?
C6 C7 C8 N1 180.0(2) . . . . ?
C6 C7 C8 C3 -0.4(3) . . . . ?
C4 C3 C8 C7 1.1(3) . . . . ?
C2 C3 C8 C7 -178.84(17) . . . . ?
C4 C3 C8 N1 -179.19(16) . . . . ?
C2 C3 C8 N1 0.9(2) . . . . ?
C1 P1 C10 C15 116.33(17) . . . . ?
C16 P1 C10 C15 11.67(19) . . . . ?
Rh1 P1 C10 C15 -129.52(15) . . . . ?
C1 P1 C10 C11 -66.86(16) . . . . ?
C16 P1 C10 C11 -171.53(15) . . . . ?
Rh1 P1 C10 C11 47.28(16) . . . . ?
C15 C10 C11 C12 -2.0(3) . . . . ?
P1 C10 C11 C12 -178.94(15) . . . . ?
C10 C11 C12 C13 1.1(3) . . . . ?
C11 C12 C13 C14 0.6(3) . . . . ?
C12 C13 C14 C15 -1.3(4) . . . . ?
C11 C10 C15 C14 1.3(3) . . . . ?
P1 C10 C15 C14 178.03(17) . . . . ?
C13 C14 C15 C10 0.4(4) . . . . ?
C1 P1 C16 C21 165.50(16) . . . . ?
C10 P1 C16 C21 -86.93(17) . . . . ?
Rh1 P1 C16 C21 53.62(17) . . . . ?
C1 P1 C16 C17 -7.56(17) . . . . ?
C10 P1 C16 C17 100.01(16) . . . . ?
Rh1 P1 C16 C17 -119.44(15) . . . . ?
C21 C16 C17 C18 -0.7(3) . . . . ?
P1 C16 C17 C18 172.45(15) . . . . ?
C16 C17 C18 C19 -0.5(3) . . . . ?
C17 C18 C19 C20 1.6(3) . . . . ?
C18 C19 C20 C21 -1.7(4) . . . . ?
C17 C16 C21 C20 0.6(3) . . . . ?
P1 C16 C21 C20 -172.76(17) . . . . ?
C19 C20 C21 C16 0.5(3) . . . . ?
C31 P2 C22 C23 -11.3(2) . . . . ?
C37 P2 C22 C23 94.9(2) . . . . ?
Rh1 P2 C22 C23 -139.50(19) . . . . ?
C31 P2 C22 N2 160.09(12) . . . . ?
C37 P2 C22 N2 -93.75(13) . . . . ?
Rh1 P2 C22 N2 31.86(13) . . . . ?
N2 C22 C23 C24 -2.0(2) . . . . ?
P2 C22 C23 C24 169.65(15) . . . . ?
N2 C22 C23 C30 179.90(19) . . . . ?
P2 C22 C23 C30 -8.4(3) . . . . ?
C22 C23 C24 C25 -174.9(2) . . . . ?
C30 C23 C24 C25 3.3(3) . . . . ?
C22 C23 C24 C29 0.8(2) . . . . ?
C30 C23 C24 C29 179.02(18) . . . . ?
C29 C24 C25 C26 0.1(3) . . . . ?
C23 C24 C25 C26 175.4(2) . . . . ?
C24 C25 C26 C27 1.0(3) . . . . ?
C25 C26 C27 C28 -0.8(3) . . . . ?
C26 C27 C28 C29 -0.7(3) . . . . ?
C27 C28 C29 C24 1.8(3) . . . . ?
C27 C28 C29 N2 -176.45(18) . . . . ?
C25 C24 C29 C28 -1.6(3) . . . . ?
C23 C24 C29 C28 -177.86(17) . . . . ?
C25 C24 C29 N2 177.07(17) . . . . ?
C23 C24 C29 N2 0.8(2) . . . . ?
C22 P2 C31 C32 -104.51(15) . . . . ?
C37 P2 C31 C32 149.38(15) . . . . ?
Rh1 P2 C31 C32 9.37(17) . . . . ?
C22 P2 C31 C36 80.74(17) . . . . ?
C37 P2 C31 C36 -25.37(18) . . . . ?
Rh1 P2 C31 C36 -165.38(13) . . . . ?
C36 C31 C32 C33 -2.8(3) . . . . ?
P2 C31 C32 C33 -177.85(15) . . . . ?
C31 C32 C33 C34 2.0(3) . . . . ?
C32 C33 C34 C35 0.1(3) . . . . ?
C33 C34 C35 C36 -1.4(3) . . . . ?
C34 C35 C36 C31 0.5(3) . . . . ?
C32 C31 C36 C35 1.6(3) . . . . ?
P2 C31 C36 C35 176.27(15) . . . . ?
C31 P2 C37 C38 129.85(16) . . . . ?
C22 P2 C37 C38 19.31(17) . . . . ?
Rh1 P2 C37 C38 -90.01(16) . . . . ?
C31 P2 C37 C42 -55.24(16) . . . . ?
C22 P2 C37 C42 -165.79(14) . . . . ?
Rh1 P2 C37 C42 84.90(15) . . . . ?
C42 C37 C38 C39 -0.1(3) . . . . ?
P2 C37 C38 C39 174.85(15) . . . . ?
C37 C38 C39 C40 -0.1(3) . . . . ?
C38 C39 C40 C41 0.1(3) . . . . ?
C39 C40 C41 C42 0.0(3) . . . . ?
C40 C41 C42 C37 -0.2(3) . . . . ?
C38 C37 C42 C41 0.2(3) . . . . ?
P2 C37 C42 C41 -174.88(14) . . . . ?
C58 P3 C43 C44 77.9(2) . . . . ?
C52' P3 C43 C44 -31.2(4) . . . . ?
C52 P3 C43 C44 -31.2(3) . . . . ?
Rh1 P3 C43 C44 -160.18(18) . . . . ?
C58 P3 C43 N3 -110.57(13) . . . . ?
C52' P3 C43 N3 140.3(3) . . . . ?
C52 P3 C43 N3 140.4(3) . . . . ?
Rh1 P3 C43 N3 11.33(13) . . . . ?
N3 C43 C44 C45 -0.1(2) . . . . ?
P3 C43 C44 C45 171.69(15) . . . . ?
N3 C43 C44 C51 -176.40(18) . . . . ?
P3 C43 C44 C51 -4.6(3) . . . . ?
C43 C44 C45 C50 -1.1(2) . . . . ?
C51 C44 C45 C50 175.32(17) . . . . ?
C43 C44 C45 C46 -179.6(2) . . . . ?
C51 C44 C45 C46 -3.1(3) . . . . ?
C50 C45 C46 C47 -1.9(3) . . . . ?
C44 C45 C46 C47 176.47(19) . . . . ?
C45 C46 C47 C48 0.7(3) . . . . ?
C46 C47 C48 C49 0.9(3) . . . . ?
C47 C48 C49 C50 -1.2(3) . . . . ?
C48 C49 C50 N3 -178.88(18) . . . . ?
C48 C49 C50 C45 -0.1(3) . . . . ?
C46 C45 C50 C49 1.6(3) . . . . ?
C44 C45 C50 C49 -177.10(16) . . . . ?
C46 C45 C50 N3 -179.35(16) . . . . ?
C44 C45 C50 N3 1.95(19) . . . . ?
C58 P3 C52 C57 -26.8(3) . . . . ?
C52' P3 C52 C57 84(5) . . . . ?
C43 P3 C52 C57 83.9(3) . . . . ?
Rh1 P3 C52 C57 -156.6(3) . . . . ?
C58 P3 C52 C53 157.5(2) . . . . ?
C52' P3 C52 C53 -91(5) . . . . ?
C43 P3 C52 C53 -91.8(3) . . . . ?
Rh1 P3 C52 C53 27.7(3) . . . . ?
C57 C52 C53 C54 -0.09(14) . . . . ?
P3 C52 C53 C54 175.7(3) . . . . ?
C52 C53 C54 C55 -0.06(14) . . . . ?
C53 C54 C55 C56 0.1(3) . . . . ?
C54 C55 C56 C57 -0.1(4) . . . . ?
C55 C56 C57 C52 -0.1(4) . . . . ?
C53 C52 C57 C56 0.2(3) . . . . ?
P3 C52 C57 C56 -175.4(4) . . . . ?
C58 P3 C52' C53' -173.5(3) . . . . ?
C43 P3 C52' C53' -64.1(3) . . . . ?
C52 P3 C52' C53' 116(5) . . . . ?
Rh1 P3 C52' C53' 51.9(4) . . . . ?
C58 P3 C52' C57' 8.9(4) . . . . ?
C43 P3 C52' C57' 118.2(4) . . . . ?
C52 P3 C52' C57' -61(5) . . . . ?
Rh1 P3 C52' C57' -125.7(4) . . . . ?
C57' C52' C53' C54' 0.04(14) . . . . ?
P3 C52' C53' C54' -177.8(4) . . . . ?
C52' C53' C54' C55' -0.03(15) . . . . ?
C53' C54' C55' C56' 0.1(3) . . . . ?
C54' C55' C56' C57' -0.2(4) . . . . ?
C53' C52' C57' C56' -0.1(3) . . . . ?
P3 C52' C57' C56' 177.5(4) . . . . ?
C55' C56' C57' C52' 0.2(4) . . . . ?
C52' P3 C58 C59 122.8(2) . . . . ?
C43 P3 C58 C59 16.41(18) . . . . ?
C52 P3 C58 C59 128.7(2) . . . . ?
Rh1 P3 C58 C59 -98.44(16) . . . . ?
C52' P3 C58 C63 -64.7(2) . . . . ?
C43 P3 C58 C63 -171.03(15) . . . . ?
C52 P3 C58 C63 -58.8(2) . . . . ?
Rh1 P3 C58 C63 74.11(16) . . . . ?
C63 C58 C59 C60 1.3(3) . . . . ?
P3 C58 C59 C60 173.67(16) . . . . ?
C58 C59 C60 C61 0.2(3) . . . . ?
C59 C60 C61 C62 -1.3(3) . . . . ?
C60 C61 C62 C63 0.8(3) . . . . ?
C61 C62 C63 C58 0.7(3) . . . . ?
C59 C58 C63 C62 -1.7(3) . . . . ?
P3 C58 C63 C62 -174.61(17) . . . . ?
C7 C8 N1 C1 177.7(2) . . . . ?
C3 C8 N1 C1 -2.06(19) . . . . ?
C7 C8 N1 P4 3.5(3) . . . . ?
C3 C8 N1 P4 -176.19(15) . . . . ?
C2 C1 N1 C8 2.5(2) . . . . ?
P1 C1 N1 C8 -176.28(12) . . . . ?
C2 C1 N1 P4 178.18(12) . . . . ?
P1 C1 N1 P4 -0.65(17) . . . . ?
N3 P4 N1 C8 22.3(2) . . . . ?
N2 P4 N1 C8 -93.01(19) . . . . ?
Rh1 P4 N1 C8 145.28(17) . . . . ?
N3 P4 N1 C1 -151.53(12) . . . . ?
N2 P4 N1 C1 93.14(13) . . . . ?
Rh1 P4 N1 C1 -28.56(14) . . . . ?
C28 C29 N2 C22 176.48(18) . . . . ?
C24 C29 N2 C22 -1.97(19) . . . . ?
C28 C29 N2 P4 21.1(3) . . . . ?
C24 C29 N2 P4 -157.33(14) . . . . ?
C23 C22 N2 C29 2.53(19) . . . . ?
P2 C22 N2 C29 -171.05(12) . . . . ?
C23 C22 N2 P4 162.55(13) . . . . ?
P2 C22 N2 P4 -11.03(17) . . . . ?
N3 P4 N2 C29 -101.60(17) . . . . ?
N1 P4 N2 C29 11.89(18) . . . . ?
Rh1 P4 N2 C29 134.09(15) . . . . ?
N3 P4 N2 C22 104.74(13) . . . . ?
N1 P4 N2 C22 -141.77(12) . . . . ?
Rh1 P4 N2 C22 -19.57(14) . . . . ?
C49 C50 N3 C43 176.93(18) . . . . ?
C45 C50 N3 C43 -2.02(18) . . . . ?
C49 C50 N3 P4 -3.8(3) . . . . ?
C45 C50 N3 P4 177.30(14) . . . . ?
C44 C43 N3 C50 1.37(19) . . . . ?
P3 C43 N3 C50 -172.31(12) . . . . ?
C44 C43 N3 P4 -178.11(12) . . . . ?
P3 C43 N3 P4 8.21(17) . . . . ?
N1 P4 N3 C50 -83.54(18) . . . . ?
N2 P4 N3 C50 30.64(19) . . . . ?
Rh1 P4 N3 C50 154.00(15) . . . . ?
N1 P4 N3 C43 95.74(13) . . . . ?
N2 P4 N3 C43 -150.08(12) . . . . ?
Rh1 P4 N3 C43 -26.72(13) . . . . ?
C4S O1S C1S C2S 1.6(3) . . . . ?
O1S C1S C2S C3S 15.2(3) . . . . ?
C1S C2S C3S C4S -24.6(3) . . . . ?
C1S O1S C4S C3S -18.1(4) . . . . ?
C2S C3S C4S O1S 26.7(4) . . . . ?
